data_7003813
loop_
_publ_author_name
'Liu, Fu-Chen'
'Yang, Chien-Chan'
'Chen, Shou-Chon'
'Lee, Gene-Hsian'
'Peng, Shie-Ming'

_publ_section_title
;
 Novel \m3-oxo complexes prepared from Cp*Zr(BH3R)3 (R = H, CH3) and
 B(C6F5)3 in diethyl ether
;
_journal_issue 27
_journal_name_full 'Dalton Transactions'
_journal_page_first 3599
_journal_page_last 3604
_journal_paper_doi 10.1039/b719863a
_journal_year 2008
_chemical_formula_sum 'C50 H60 B2 F15 O7 Zr2'
_chemical_formula_weight 1262.04
_chemical_name_systematic
;
?
;
_space_group_IT_number 19
_symmetry_cell_setting orthorhombic
_symmetry_space_group_name_Hall 'P 2ac 2ab'
_symmetry_space_group_name_H-M 'P 21 21 21'
_atom_sites_solution_hydrogens geom
_atom_sites_solution_primary direct
_atom_sites_solution_secondary difmap
_audit_creation_method SHELXL-97
_cell_angle_alpha 90.00
_cell_angle_beta 90.00
_cell_angle_gamma 90.00
_cell_formula_units_Z 4
_cell_length_a 14.6566(5)
_cell_length_b 18.0175(6)
_cell_length_c 20.3699(7)
_cell_measurement_reflns_used 7421
_cell_measurement_temperature 295(2)
_cell_measurement_theta_max 21.78
_cell_measurement_theta_min 2.30
_cell_volume 5379.2(3)
_computing_cell_refinement 'Bruker SAINT'
_computing_data_collection 'Bruker SMART'
_computing_data_reduction 'Bruker SAINT'
_computing_molecular_graphics 'Bruker SHELXTL'
_computing_publication_material 'Bruker SHELXTL'
_computing_structure_refinement 'SHELXL-97 (Sheldrick, 1997)'
_computing_structure_solution 'SHELXS-97 (Sheldrick, 1990)'
_diffrn_ambient_temperature 295(2)
_diffrn_measured_fraction_theta_full 1.000
_diffrn_measured_fraction_theta_max 1.000
_diffrn_measurement_device_type 'BRUKER SMART APEXCCD area detector'
_diffrn_measurement_method 'omega scans'
_diffrn_radiation_monochromator graphite
_diffrn_radiation_source 'fine-focus sealed tube'
_diffrn_radiation_type MoK\a
_diffrn_radiation_wavelength 0.71073
_diffrn_reflns_av_R_equivalents 0.0591
_diffrn_reflns_av_sigmaI/netI 0.0517
_diffrn_reflns_limit_h_max 19
_diffrn_reflns_limit_h_min -18
_diffrn_reflns_limit_k_max 23
_diffrn_reflns_limit_k_min -23
_diffrn_reflns_limit_l_max 26
_diffrn_reflns_limit_l_min -26
_diffrn_reflns_number 54149
_diffrn_reflns_theta_full 27.50
_diffrn_reflns_theta_max 27.50
_diffrn_reflns_theta_min 1.51
_exptl_absorpt_coefficient_mu 0.488
_exptl_absorpt_correction_T_max 0.8877
_exptl_absorpt_correction_T_min 0.8438
_exptl_absorpt_correction_type multi-scan
_exptl_crystal_colour colorless
_exptl_crystal_density_diffrn 1.558
_exptl_crystal_density_meas ?
_exptl_crystal_density_method 'not measured'
_exptl_crystal_description block
_exptl_crystal_F_000 2564
_exptl_crystal_size_max 0.36
_exptl_crystal_size_mid 0.30
_exptl_crystal_size_min 0.25
_refine_diff_density_max 0.590
_refine_diff_density_min -0.294
_refine_diff_density_rms 0.071
_refine_ls_abs_structure_details 'Flack H D (1983), Acta Cryst. A39, 876-881'
_refine_ls_abs_structure_Flack -0.02(2)
_refine_ls_extinction_method none
_refine_ls_goodness_of_fit_ref 1.030
_refine_ls_hydrogen_treatment constr
_refine_ls_matrix_type full
_refine_ls_number_parameters 704
_refine_ls_number_reflns 12348
_refine_ls_number_restraints 2
_refine_ls_restrained_S_all 1.033
_refine_ls_R_factor_all 0.0481
_refine_ls_R_factor_gt 0.0412
_refine_ls_shift/su_max 0.005
_refine_ls_shift/su_mean 0.000
_refine_ls_structure_factor_coef Fsqd
_refine_ls_weighting_details 'calc w=1/[\s^2^(Fo^2^)+(0.0407P)^2^+1.3942P] where P=(Fo^2^+2Fc^2^)/3'
_refine_ls_weighting_scheme calc
_refine_ls_wR_factor_gt 0.0868
_refine_ls_wR_factor_ref 0.0899
_reflns_number_gt 11109
_reflns_number_total 12348
_reflns_threshold_expression >2sigma(I)
_cod_data_source_file b719863a.txt
_cod_data_source_block ic11985
_cod_depositor_comments
;
The following automatic conversions were performed:
'_symmetry_cell_setting' value 'Orthorhombic' changed to 'orthorhombic'
according to '/home/saulius/struct/CIF-dictionaries/cif_core.dic'
dictionary named 'cif_core.dic' version 2.4.1 from 2010-06-29.

Automatic conversion script
Id: cif_fix_enum 1527 2010-12-29 10:47:43Z saulius 

The following automatic conversions were performed:

'_exptl_crystal_density_meas' value 'not_measured' was changed to '?'
- the value is perceived as not measured.

Automatic conversion script
Id: cif_fix_values 3008 2015-01-20 13:52:24Z robertas 
;
_cod_original_sg_symbol_H-M P2(1)2(1)2(1)
_cod_database_code 7003813

loop_
_symmetry_equiv_pos_as_xyz
'x, y, z'
'-x+1/2, -y, z+1/2'
'-x, y+1/2, -z+1/2'
'x+1/2, -y+1/2, -z'

loop_
_atom_site_label
_atom_site_type_symbol
_atom_site_fract_x
_atom_site_fract_y
_atom_site_fract_z
_atom_site_U_iso_or_equiv
_atom_site_adp_type
_atom_site_occupancy
_atom_site_symmetry_multiplicity
_atom_site_calc_flag
_atom_site_refinement_flags
_atom_site_disorder_assembly
_atom_site_disorder_group
Zr1 Zr 0.65152(2) 0.918394(17) 0.138437(15) 0.02052(7) Uani 1 1 d . . .
Zr2 Zr 0.80663(2) 1.051320(17) 0.169138(15) 0.02124(7) Uani 1 1 d . . .
O1 O 0.77207(14) 0.93821(12) 0.19318(10) 0.0195(5) Uani 1 1 d . . .
O2 O 0.73058(16) 1.00212(13) 0.08933(11) 0.0251(5) Uani 1 1 d . . .
O3 O 0.54411(16) 0.97767(13) 0.13289(12) 0.0301(5) Uani 1 1 d . . .
O4 O 0.63792(14) 0.91832(13) 0.24572(10) 0.0263(5) Uani 1 1 d . B .
O5 O 0.73558(16) 1.03187(13) 0.26269(11) 0.0259(5) Uani 1 1 d . . .
O6 O 0.74482(17) 1.14292(13) 0.15398(12) 0.0336(6) Uani 1 1 d . . .
O7 O 0.77694(15) 0.91847(13) 0.31394(10) 0.0267(5) Uani 1 1 d . . .
B1 B 0.7334(3) 0.9482(2) 0.25831(18) 0.0237(7) Uani 1 1 d . . .
C1 C 0.6910(3) 1.0407(2) 0.03375(17) 0.0378(9) Uani 1 1 d . . .
H1A H 0.6540 1.0816 0.0494 0.045 Uiso 1 1 calc R . .
H1B H 0.6517 1.0070 0.0097 0.045 Uiso 1 1 calc R . .
C2 C 0.7636(3) 1.0697(3) -0.0112(2) 0.0634(15) Uani 1 1 d . . .
H2A H 0.7951 1.1100 0.0097 0.095 Uiso 1 1 calc R . .
H2B H 0.7361 1.0870 -0.0512 0.095 Uiso 1 1 calc R . .
H2C H 0.8061 1.0308 -0.0210 0.095 Uiso 1 1 calc R . .
C3 C 0.4578(3) 1.0099(3) 0.1227(2) 0.0561(13) Uani 1 1 d . . .
H3A H 0.4111 0.9727 0.1306 0.067 Uiso 1 1 calc R . .
H3B H 0.4529 1.0254 0.0772 0.067 Uiso 1 1 calc R . .
C4 C 0.4405(3) 1.0745(2) 0.1656(3) 0.0563(12) Uani 1 1 d . . .
H4A H 0.4396 1.0587 0.2106 0.084 Uiso 1 1 calc R . .
H4B H 0.3828 1.0963 0.1545 0.084 Uiso 1 1 calc R . .
H4C H 0.4880 1.1106 0.1596 0.084 Uiso 1 1 calc R . .
C5 C 0.5627(3) 0.9337(2) 0.2885(2) 0.0449(11) Uani 1 1 d D . .
H5A H 0.5066 0.9247 0.2645 0.054 Uiso 0.65 1 calc PR A 1
H5B H 0.5642 0.9861 0.2996 0.054 Uiso 0.65 1 calc PR A 1
H5'A H 0.5855 0.9360 0.3332 0.054 Uiso 0.35 1 d PR A 2
H5'B H 0.5389 0.9824 0.2777 0.054 Uiso 0.35 1 d PR A 2
C6 C 0.5591(4) 0.8914(4) 0.3494(3) 0.0452(16) Uani 0.65 1 d PD B 1
H6A H 0.5066 0.9062 0.3743 0.068 Uiso 0.65 1 calc PR B 1
H6B H 0.6133 0.9007 0.3746 0.068 Uiso 0.65 1 calc PR B 1
H6C H 0.5551 0.8394 0.3395 0.068 Uiso 0.65 1 calc PR B 1
C6' C 0.4892(7) 0.8818(6) 0.2865(6) 0.047(3) Uiso 0.35 1 d PD B 2
H6'A H 0.4423 0.8972 0.3165 0.070 Uiso 0.35 1 calc PR B 2
H6'B H 0.5111 0.8336 0.2988 0.070 Uiso 0.35 1 calc PR B 2
H6'C H 0.4647 0.8799 0.2429 0.070 Uiso 0.35 1 calc PR B 2
C7 C 0.7221(3) 1.0715(2) 0.32387(17) 0.0385(9) Uani 1 1 d . . .
H7A H 0.7788 1.0723 0.3484 0.046 Uiso 1 1 calc R . .
H7B H 0.6767 1.0460 0.3502 0.046 Uiso 1 1 calc R . .
C8 C 0.6916(3) 1.1487(2) 0.3111(2) 0.0489(11) Uani 1 1 d . . .
H8A H 0.7358 1.1735 0.2842 0.073 Uiso 1 1 calc R . .
H8B H 0.6853 1.1746 0.3521 0.073 Uiso 1 1 calc R . .
H8C H 0.6338 1.1478 0.2889 0.073 Uiso 1 1 calc R . .
C9 C 0.7239(3) 1.2187(2) 0.1433(3) 0.0604(14) Uani 1 1 d . . .
H9A H 0.7599 1.2365 0.1066 0.072 Uiso 1 1 calc R . .
H9B H 0.7421 1.2468 0.1818 0.072 Uiso 1 1 calc R . .
C10 C 0.6295(3) 1.2333(3) 0.1302(3) 0.0781(19) Uani 1 1 d . . .
H10A H 0.6136 1.2137 0.0879 0.117 Uiso 1 1 calc R . .
H10B H 0.6190 1.2859 0.1306 0.117 Uiso 1 1 calc R . .
H10C H 0.5925 1.2101 0.1633 0.117 Uiso 1 1 calc R . .
C11 C 0.7881(3) 0.8396(2) 0.31636(18) 0.0365(9) Uani 1 1 d . . .
H11A H 0.7905 0.8201 0.2720 0.044 Uiso 1 1 calc R . .
H11B H 0.7360 0.8176 0.3383 0.044 Uiso 1 1 calc R . .
C12 C 0.8732(3) 0.8189(2) 0.3519(2) 0.0503(11) Uani 1 1 d . . .
H12A H 0.9250 0.8386 0.3290 0.075 Uiso 1 1 calc R . .
H12B H 0.8779 0.7659 0.3542 0.075 Uiso 1 1 calc R . .
H12C H 0.8714 0.8390 0.3956 0.075 Uiso 1 1 calc R . .
C13 C 0.6942(3) 0.83340(18) 0.04635(16) 0.0277(7) Uani 1 1 d . . .
C14 C 0.5980(3) 0.8404(2) 0.04424(17) 0.0287(8) Uani 1 1 d . . .
C15 C 0.5629(2) 0.80752(19) 0.10237(18) 0.0278(8) Uani 1 1 d . . .
C16 C 0.6375(2) 0.77937(17) 0.13947(18) 0.0267(7) Uani 1 1 d . . .
C17 C 0.7186(2) 0.79527(18) 0.10491(16) 0.0245(7) Uani 1 1 d . . .
C18 C 0.7598(3) 0.8547(2) -0.00705(19) 0.0407(10) Uani 1 1 d . . .
H18A H 0.7820 0.8107 -0.0283 0.061 Uiso 1 1 calc R . .
H18B H 0.8102 0.8815 0.0116 0.061 Uiso 1 1 calc R . .
H18C H 0.7292 0.8855 -0.0386 0.061 Uiso 1 1 calc R . .
C19 C 0.5412(3) 0.8722(2) -0.0104(2) 0.0410(10) Uani 1 1 d . . .
H19A H 0.5764 0.9083 -0.0341 0.061 Uiso 1 1 calc R . .
H19B H 0.4880 0.8956 0.0077 0.061 Uiso 1 1 calc R . .
H19C H 0.5230 0.8331 -0.0396 0.061 Uiso 1 1 calc R . .
C20 C 0.4637(3) 0.8000(2) 0.1195(2) 0.0394(10) Uani 1 1 d . . .
H20A H 0.4389 0.7572 0.0978 0.059 Uiso 1 1 calc R . .
H20B H 0.4315 0.8435 0.1054 0.059 Uiso 1 1 calc R . .
H20C H 0.4573 0.7944 0.1661 0.059 Uiso 1 1 calc R . .
C21 C 0.6302(3) 0.7351(2) 0.20175(17) 0.0334(9) Uani 1 1 d . . .
H21A H 0.6008 0.7644 0.2349 0.050 Uiso 1 1 calc R . .
H21B H 0.6902 0.7215 0.2164 0.050 Uiso 1 1 calc R . .
H21C H 0.5951 0.6911 0.1937 0.050 Uiso 1 1 calc R . .
C22 C 0.8149(3) 0.7722(2) 0.12255(19) 0.0359(9) Uani 1 1 d . . .
H22A H 0.8294 0.7263 0.1009 0.054 Uiso 1 1 calc R . .
H22B H 0.8195 0.7655 0.1692 0.054 Uiso 1 1 calc R . .
H22C H 0.8569 0.8099 0.1088 0.054 Uiso 1 1 calc R . .
C23 C 0.9630(2) 1.0373(2) 0.12203(19) 0.0328(9) Uani 1 1 d . . .
C24 C 0.9655(2) 0.9999(2) 0.1836(2) 0.0362(9) Uani 1 1 d . . .
C25 C 0.9537(2) 1.0531(3) 0.23346(18) 0.0367(9) Uani 1 1 d . . .
C26 C 0.9448(3) 1.1242(2) 0.20328(19) 0.0326(8) Uani 1 1 d . . .
C27 C 0.9509(2) 1.1137(2) 0.13486(19) 0.0302(8) Uani 1 1 d . . .
C28 C 0.9817(3) 1.0031(3) 0.0563(2) 0.0551(13) Uani 1 1 d . . .
H28A H 0.9651 1.0375 0.0224 0.083 Uiso 1 1 calc R . .
H28B H 0.9465 0.9585 0.0517 0.083 Uiso 1 1 calc R . .
H28C H 1.0454 0.9915 0.0528 0.083 Uiso 1 1 calc R . .
C29 C 0.9857(3) 0.9189(2) 0.1933(3) 0.0630(15) Uani 1 1 d . . .
H29A H 1.0401 0.9136 0.2190 0.094 Uiso 1 1 calc R . .
H29B H 0.9942 0.8956 0.1513 0.094 Uiso 1 1 calc R . .
H29C H 0.9355 0.8959 0.2157 0.094 Uiso 1 1 calc R . .
C30 C 0.9577(3) 1.0370(3) 0.3060(2) 0.0603(14) Uani 1 1 d . . .
H30A H 0.9160 0.9976 0.3163 0.090 Uiso 1 1 calc R . .
H30B H 0.9410 1.0808 0.3300 0.090 Uiso 1 1 calc R . .
H30C H 1.0185 1.0224 0.3177 0.090 Uiso 1 1 calc R . .
C31 C 0.9388(3) 1.1969(3) 0.2384(2) 0.0522(12) Uani 1 1 d . . .
H31A H 0.9972 1.2089 0.2570 0.078 Uiso 1 1 calc R . .
H31B H 0.8942 1.1936 0.2727 0.078 Uiso 1 1 calc R . .
H31C H 0.9213 1.2350 0.2079 0.078 Uiso 1 1 calc R . .
C32 C 0.9551(3) 1.1748(2) 0.0843(2) 0.0442(11) Uani 1 1 d . . .
H32A H 0.9166 1.2151 0.0978 0.066 Uiso 1 1 calc R . .
H32B H 0.9345 1.1562 0.0428 0.066 Uiso 1 1 calc R . .
H32C H 1.0168 1.1921 0.0803 0.066 Uiso 1 1 calc R . .
B2 B 0.2989(3) 0.9766(2) 0.8956(2) 0.0293(9) Uani 1 1 d . . .
C33 C 0.2138(2) 0.92803(18) 0.92617(16) 0.0259(7) Uani 1 1 d . . .
C34 C 0.2267(2) 0.8850(2) 0.98132(18) 0.0301(8) Uani 1 1 d . . .
C35 C 0.1590(3) 0.8442(2) 1.01239(17) 0.0334(8) Uani 1 1 d . . .
C36 C 0.0722(3) 0.8470(2) 0.98693(19) 0.0330(9) Uani 1 1 d . . .
C37 C 0.0553(3) 0.8885(2) 0.9326(2) 0.0356(9) Uani 1 1 d . . .
C38 C 0.1244(2) 0.9272(2) 0.90396(17) 0.0292(8) Uani 1 1 d . . .
C39 C 0.3121(3) 1.0534(2) 0.93901(16) 0.0310(8) Uani 1 1 d . . .
C40 C 0.2420(3) 1.0949(2) 0.96677(19) 0.0362(9) Uani 1 1 d . . .
C41 C 0.2548(3) 1.1568(2) 1.0061(2) 0.0412(10) Uani 1 1 d . . .
C42 C 0.3417(3) 1.1806(2) 1.01791(18) 0.0386(9) Uani 1 1 d . . .
C43 C 0.4137(3) 1.1431(2) 0.9902(2) 0.0397(10) Uani 1 1 d . . .
C44 C 0.3972(3) 1.0812(2) 0.95248(18) 0.0330(8) Uani 1 1 d . . .
C45 C 0.2880(2) 0.99216(19) 0.81640(17) 0.0287(8) Uani 1 1 d . . .
C46 C 0.2601(3) 1.0573(2) 0.78647(19) 0.0360(9) Uani 1 1 d . . .
C47 C 0.2573(3) 1.0686(2) 0.7195(2) 0.0409(10) Uani 1 1 d . . .
C48 C 0.2816(3) 1.0126(3) 0.67855(18) 0.0401(10) Uani 1 1 d . . .
C49 C 0.3081(3) 0.9454(2) 0.70428(18) 0.0353(8) Uani 1 1 d . . .
C50 C 0.3113(2) 0.93712(18) 0.77198(18) 0.0299(8) Uani 1 1 d . . .
F1 F 0.31081(16) 0.88066(13) 1.00906(10) 0.0422(5) Uani 1 1 d . . .
F2 F 0.17647(18) 0.80404(13) 1.06640(11) 0.0493(6) Uani 1 1 d . . .
F3 F 0.00402(16) 0.81024(13) 1.01780(13) 0.0494(6) Uani 1 1 d . . .
F4 F -0.03043(15) 0.89274(15) 0.90907(13) 0.0536(7) Uani 1 1 d . . .
F5 F 0.10120(15) 0.96762(13) 0.85045(11) 0.0453(6) Uani 1 1 d . . .
F6 F 0.15356(16) 1.07589(13) 0.95541(13) 0.0514(6) Uani 1 1 d . . .
F7 F 0.1833(2) 1.19355(14) 1.03100(14) 0.0628(8) Uani 1 1 d . . .
F8 F 0.3567(2) 1.24066(13) 1.05550(12) 0.0602(8) Uani 1 1 d . . .
F9 F 0.49951(19) 1.16600(14) 1.00214(14) 0.0571(7) Uani 1 1 d . . .
F10 F 0.47269(14) 1.04692(13) 0.92888(11) 0.0431(5) Uani 1 1 d . . .
F11 F 0.23337(19) 1.11541(13) 0.82413(13) 0.0560(7) Uani 1 1 d . . .
F12 F 0.2305(2) 1.13433(15) 0.69508(14) 0.0642(8) Uani 1 1 d . . .
F13 F 0.27972(18) 1.02181(16) 0.61285(11) 0.0586(7) Uani 1 1 d . . .
F14 F 0.33053(18) 0.88935(14) 0.66427(12) 0.0550(7) Uani 1 1 d . . .
F15 F 0.33922(17) 0.87040(11) 0.79347(11) 0.0440(6) Uani 1 1 d . . .

loop_
_atom_site_aniso_label
_atom_site_aniso_U_11
_atom_site_aniso_U_22
_atom_site_aniso_U_33
_atom_site_aniso_U_23
_atom_site_aniso_U_13
_atom_site_aniso_U_12
Zr1 0.02100(15) 0.01995(14) 0.02060(14) 0.00118(13) -0.00111(13) -0.00159(13)
Zr2 0.02255(15) 0.02031(15) 0.02086(15) 0.00069(13) -0.00169(13) -0.00198(13)
O1 0.0169(10) 0.0221(12) 0.0197(10) -0.0006(9) 0.0003(8) 0.0002(9)
O2 0.0295(14) 0.0260(12) 0.0198(11) 0.0046(10) -0.0045(10) -0.0035(10)
O3 0.0236(12) 0.0319(13) 0.0349(14) 0.0019(11) -0.0055(11) 0.0030(10)
O4 0.0198(12) 0.0341(12) 0.0250(11) 0.0035(10) 0.0039(9) 0.0015(11)
O5 0.0341(13) 0.0237(12) 0.0200(11) -0.0047(9) -0.0010(10) 0.0038(10)
O6 0.0385(15) 0.0232(12) 0.0390(16) 0.0039(11) -0.0039(11) 0.0019(11)
O7 0.0307(12) 0.0295(12) 0.0199(11) 0.0045(10) -0.0023(9) 0.0034(11)
B1 0.0222(18) 0.0262(19) 0.0226(17) 0.0006(16) 0.0011(15) 0.0019(16)
C1 0.049(2) 0.036(2) 0.0282(18) 0.0123(16) -0.0161(18) -0.010(2)
C2 0.073(3) 0.079(4) 0.039(2) 0.032(3) -0.014(2) -0.024(3)
C3 0.041(3) 0.060(3) 0.066(3) 0.003(3) -0.015(2) 0.016(2)
C4 0.039(2) 0.042(2) 0.087(3) 0.005(3) 0.008(2) 0.013(2)
C5 0.038(2) 0.051(3) 0.046(2) 0.009(2) 0.0221(19) 0.0115(19)
C6 0.038(3) 0.065(4) 0.033(3) 0.008(3) 0.007(3) -0.002(3)
C7 0.054(2) 0.036(2) 0.0257(18) -0.0090(16) -0.0020(17) 0.0122(18)
C8 0.076(3) 0.034(2) 0.037(2) -0.0084(18) 0.010(2) 0.014(2)
C9 0.047(3) 0.024(2) 0.110(4) 0.021(3) -0.003(3) 0.0001(18)
C10 0.055(3) 0.034(2) 0.145(6) 0.008(3) -0.031(4) 0.010(2)
C11 0.046(2) 0.034(2) 0.030(2) 0.0074(16) -0.0036(17) -0.0010(17)
C12 0.049(3) 0.045(2) 0.057(3) 0.012(2) -0.004(2) 0.014(2)
C13 0.036(2) 0.0243(17) 0.0225(17) -0.0040(13) 0.0003(16) -0.0043(16)
C14 0.033(2) 0.0274(19) 0.0253(18) -0.0036(15) -0.0021(15) -0.0065(15)
C15 0.0277(19) 0.0235(18) 0.0322(19) -0.0051(15) 0.0002(15) -0.0040(14)
C16 0.0317(19) 0.0191(15) 0.0294(16) -0.0050(14) -0.0014(16) -0.0030(13)
C17 0.0280(19) 0.0199(16) 0.0257(17) -0.0047(13) -0.0026(14) -0.0013(13)
C18 0.053(3) 0.040(2) 0.030(2) -0.0038(18) 0.0101(19) -0.002(2)
C19 0.047(3) 0.043(2) 0.033(2) 0.0027(19) -0.0096(19) -0.009(2)
C20 0.030(2) 0.036(2) 0.052(3) -0.0006(18) -0.0002(18) -0.0122(17)
C21 0.043(2) 0.0282(19) 0.0289(19) 0.0007(15) 0.0005(17) -0.0046(16)
C22 0.035(2) 0.0321(19) 0.040(2) -0.0044(16) -0.0014(17) 0.0033(17)
C23 0.0205(17) 0.040(2) 0.038(2) -0.0032(17) 0.0011(15) -0.0012(15)
C24 0.0215(18) 0.031(2) 0.056(3) 0.0104(18) -0.0085(17) -0.0028(15)
C25 0.0227(18) 0.055(2) 0.0326(19) 0.0077(19) -0.0071(15) -0.0144(18)
C26 0.0281(19) 0.035(2) 0.035(2) -0.0042(17) -0.0013(16) -0.0122(16)
C27 0.0255(18) 0.0317(19) 0.0334(19) 0.0033(17) 0.0001(16) -0.0086(15)
C28 0.039(3) 0.067(3) 0.059(3) -0.030(3) 0.007(2) -0.003(2)
C29 0.028(2) 0.039(2) 0.122(5) 0.020(3) -0.008(2) 0.005(2)
C30 0.037(2) 0.098(4) 0.047(3) 0.028(3) -0.015(2) -0.022(3)
C31 0.046(3) 0.055(3) 0.056(3) -0.026(2) 0.003(2) -0.015(2)
C32 0.040(2) 0.045(2) 0.048(3) 0.012(2) 0.000(2) -0.012(2)
B2 0.033(2) 0.026(2) 0.029(2) -0.0042(16) 0.0051(18) -0.0033(17)
C33 0.0301(18) 0.0214(17) 0.0262(16) -0.0023(13) 0.0023(14) 0.0009(14)
C34 0.0236(18) 0.038(2) 0.0290(18) -0.0085(16) -0.0042(15) 0.0041(16)
C35 0.049(2) 0.0278(18) 0.0233(17) -0.0003(14) 0.0064(17) 0.0048(17)
C36 0.036(2) 0.0268(19) 0.036(2) -0.0109(16) 0.0154(17) -0.0071(16)
C37 0.027(2) 0.037(2) 0.043(2) -0.0091(18) 0.0007(17) 0.0000(16)
C38 0.0300(19) 0.0261(19) 0.0316(18) 0.0004(15) -0.0030(15) 0.0024(14)
C39 0.0338(19) 0.0324(18) 0.0267(17) 0.0039(15) -0.0005(15) -0.0034(18)
C40 0.036(2) 0.034(2) 0.039(2) 0.0014(17) 0.0045(17) -0.0061(17)
C41 0.058(3) 0.030(2) 0.036(2) -0.0021(17) 0.019(2) 0.0020(19)
C42 0.060(3) 0.0262(19) 0.0295(19) -0.0091(15) -0.001(2) -0.0033(19)
C43 0.045(2) 0.035(2) 0.038(2) 0.0044(18) -0.0089(19) -0.0123(19)
C44 0.033(2) 0.0316(19) 0.034(2) -0.0003(18) 0.0044(16) 0.0012(18)
C45 0.0260(19) 0.0295(18) 0.0305(19) -0.0034(15) 0.0028(14) -0.0034(14)
C46 0.039(2) 0.032(2) 0.038(2) -0.0046(17) 0.0038(17) 0.0031(17)
C47 0.035(2) 0.040(2) 0.048(2) 0.0120(19) 0.0006(18) 0.0017(17)
C48 0.029(2) 0.064(3) 0.0273(19) 0.0066(19) 0.0001(16) -0.0063(18)
C49 0.0301(18) 0.041(2) 0.0351(19) -0.0138(17) 0.0036(16) -0.0047(18)
C50 0.0284(18) 0.0226(18) 0.0388(19) 0.0003(14) -0.0032(16) -0.0028(15)
F1 0.0333(12) 0.0595(15) 0.0338(12) 0.0064(11) -0.0072(10) 0.0057(12)
F2 0.0673(18) 0.0483(14) 0.0321(12) 0.0107(11) 0.0059(11) 0.0015(13)
F3 0.0456(14) 0.0457(14) 0.0569(16) -0.0042(12) 0.0222(13) -0.0133(12)
F4 0.0282(13) 0.0666(18) 0.0659(17) 0.0024(14) -0.0061(12) -0.0073(11)
F5 0.0344(12) 0.0540(15) 0.0476(14) 0.0127(11) -0.0093(10) 0.0021(11)
F6 0.0368(12) 0.0427(13) 0.0748(17) -0.0114(13) 0.0086(12) 0.0046(12)
F7 0.0702(19) 0.0466(15) 0.0718(19) -0.0125(13) 0.0336(16) 0.0071(14)
F8 0.098(2) 0.0376(13) 0.0449(14) -0.0173(11) 0.0067(15) -0.0162(15)
F9 0.0580(17) 0.0513(15) 0.0620(17) -0.0059(13) -0.0164(14) -0.0133(13)
F10 0.0283(11) 0.0465(13) 0.0545(14) -0.0104(12) 0.0021(10) -0.0047(11)
F11 0.0840(19) 0.0343(13) 0.0497(15) -0.0011(12) -0.0023(14) 0.0240(13)
F12 0.078(2) 0.0553(17) 0.0592(17) 0.0246(14) -0.0048(15) 0.0147(15)
F13 0.0606(18) 0.086(2) 0.0288(12) 0.0114(13) 0.0011(12) -0.0016(15)
F14 0.0635(17) 0.0613(15) 0.0402(13) -0.0205(12) 0.0039(13) 0.0022(13)
F15 0.0585(15) 0.0285(11) 0.0449(13) -0.0007(10) 0.0000(12) 0.0044(11)

loop_
_atom_type_symbol
_atom_type_description
_atom_type_scat_dispersion_real
_atom_type_scat_dispersion_imag
_atom_type_scat_source
C C 0.0033 0.0016 'International Tables Vol C Tables 4.2.6.8 and 6.1.1.4'
H H 0.0000 0.0000 'International Tables Vol C Tables 4.2.6.8 and 6.1.1.4'
B B 0.0013 0.0007 'International Tables Vol C Tables 4.2.6.8 and 6.1.1.4'
F F 0.0171 0.0103 'International Tables Vol C Tables 4.2.6.8 and 6.1.1.4'
O O 0.0106 0.0060 'International Tables Vol C Tables 4.2.6.8 and 6.1.1.4'
Zr Zr -2.9673 0.5597 'International Tables Vol C Tables 4.2.6.8 and 6.1.1.4'

loop_
_geom_angle_atom_site_label_1
_geom_angle_atom_site_label_2
_geom_angle_atom_site_label_3
_geom_angle
_geom_angle_site_symmetry_1
_geom_angle_site_symmetry_3
_geom_angle_publ_flag
O3 Zr1 O1 128.71(9) . . ?
O3 Zr1 O2 91.40(10) . . ?
O1 Zr1 O2 71.16(8) . . ?
O3 Zr1 O4 89.10(10) . . ?
O1 Zr1 O4 63.38(8) . . ?
O2 Zr1 O4 120.85(9) . . ?
O3 Zr1 C15 90.07(11) . . ?
O1 Zr1 C15 136.40(10) . . ?
O2 Zr1 C15 134.91(10) . . ?
O4 Zr1 C15 104.22(11) . . ?
O3 Zr1 C13 120.36(12) . . ?
O1 Zr1 C13 106.81(11) . . ?
O2 Zr1 C13 86.89(10) . . ?
O4 Zr1 C13 140.29(10) . . ?
C15 Zr1 C13 54.46(12) . . ?
O3 Zr1 C14 90.60(12) . . ?
O1 Zr1 C14 139.35(11) . . ?
O2 Zr1 C14 101.91(10) . . ?
O4 Zr1 C14 137.24(10) . . ?
C15 Zr1 C14 33.01(12) . . ?
C13 Zr1 C14 32.87(12) . . ?
O3 Zr1 C16 119.44(11) . . ?
O1 Zr1 C16 103.39(10) . . ?
O2 Zr1 C16 138.37(10) . . ?
O4 Zr1 C16 89.07(10) . . ?
C15 Zr1 C16 33.01(11) . . ?
C13 Zr1 C16 54.30(11) . . ?
C14 Zr1 C16 54.65(11) . . ?
O3 Zr1 C17 143.06(11) . . ?
O1 Zr1 C17 88.04(9) . . ?
O2 Zr1 C17 106.34(10) . . ?
O4 Zr1 C17 107.74(10) . . ?
C15 Zr1 C17 54.42(11) . . ?
C13 Zr1 C17 32.90(11) . . ?
C14 Zr1 C17 54.59(11) . . ?
C16 Zr1 C17 32.54(11) . . ?
O3 Zr1 B1 107.52(11) . . ?
O1 Zr1 B1 31.07(9) . . ?
O2 Zr1 B1 92.31(10) . . ?
O4 Zr1 B1 33.14(10) . . ?
C15 Zr1 B1 129.80(12) . . ?
C13 Zr1 B1 132.12(12) . . ?
C14 Zr1 B1 156.75(12) . . ?
C16 Zr1 B1 102.78(12) . . ?
C17 Zr1 B1 103.91(11) . . ?
O3 Zr1 Zr2 99.81(7) . . ?
O1 Zr1 Zr2 38.57(6) . . ?
O2 Zr1 Zr2 38.89(6) . . ?
O4 Zr1 Zr2 82.91(6) . . ?
C15 Zr1 Zr2 167.98(8) . . ?
C13 Zr1 Zr2 113.99(9) . . ?
C14 Zr1 Zr2 138.97(8) . . ?
C16 Zr1 Zr2 139.81(8) . . ?
C17 Zr1 Zr2 114.45(8) . . ?
B1 Zr1 Zr2 53.51(8) . . ?
O6 Zr2 O1 137.97(9) . . ?
O6 Zr2 O2 89.32(10) . . ?
O1 Zr2 O2 70.25(8) . . ?
O6 Zr2 O5 93.06(10) . . ?
O1 Zr2 O5 62.71(8) . . ?
O2 Zr2 O5 110.01(9) . . ?
O6 Zr2 C27 88.14(11) . . ?
O1 Zr2 C27 133.50(10) . . ?
O2 Zr2 C27 114.29(11) . . ?
O5 Zr2 C27 135.70(11) . . ?
O6 Zr2 C23 117.47(12) . . ?
O1 Zr2 C23 101.94(11) . . ?
O2 Zr2 C23 98.21(11) . . ?
O5 Zr2 C23 138.68(11) . . ?
C27 Zr2 C23 32.87(12) . . ?
O6 Zr2 C26 88.59(12) . . ?
O1 Zr2 C26 128.36(11) . . ?
O2 Zr2 C26 146.98(11) . . ?
O5 Zr2 C26 103.00(11) . . ?
C27 Zr2 C26 32.71(12) . . ?
C23 Zr2 C26 54.52(12) . . ?
O6 Zr2 C24 140.75(11) . . ?
O1 Zr2 C24 81.01(10) . . ?
O2 Zr2 C24 114.40(12) . . ?
O5 Zr2 C24 106.12(11) . . ?
C27 Zr2 C24 54.22(12) . . ?
C23 Zr2 C24 32.91(12) . . ?
C26 Zr2 C24 54.23(13) . . ?
O6 Zr2 C25 118.61(13) . . ?
O1 Zr2 C25 95.43(11) . . ?
O2 Zr2 C25 146.77(12) . . ?
O5 Zr2 C25 87.51(10) . . ?
C27 Zr2 C25 54.22(12) . . ?
C23 Zr2 C25 54.30(12) . . ?
C26 Zr2 C25 32.94(13) . . ?
C24 Zr2 C25 32.38(13) . . ?
O6 Zr2 B1 119.67(11) . . ?
O1 Zr2 B1 30.57(10) . . ?
O2 Zr2 B1 91.04(10) . . ?
O5 Zr2 B1 32.24(10) . . ?
C27 Zr2 B1 143.34(12) . . ?
C23 Zr2 B1 122.11(12) . . ?
C26 Zr2 B1 118.32(12) . . ?
C24 Zr2 B1 91.99(12) . . ?
C25 Zr2 B1 89.95(12) . . ?
O6 Zr2 Zr1 105.38(7) . . ?
O1 Zr2 Zr1 37.80(6) . . ?
O2 Zr2 Zr1 38.64(6) . . ?
O5 Zr2 Zr1 74.19(6) . . ?
C27 Zr2 Zr1 147.38(9) . . ?
C23 Zr2 Zr1 118.49(9) . . ?
C26 Zr2 Zr1 165.80(9) . . ?
C24 Zr2 Zr1 112.62(9) . . ?
C25 Zr2 Zr1 133.13(10) . . ?
B1 Zr2 Zr1 52.49(8) . . ?
B1 O1 Zr1 100.14(18) . . ?
B1 O1 Zr2 100.5(2) . . ?
Zr1 O1 Zr2 103.62(9) . . ?
C1 O2 Zr1 119.0(2) . . ?
C1 O2 Zr2 126.7(2) . . ?
Zr1 O2 Zr2 102.47(9) . . ?
C3 O3 Zr1 169.3(3) . . ?
C5 O4 B1 122.5(3) . . ?
C5 O4 Zr1 132.5(2) . . ?
B1 O4 Zr1 94.82(17) . . ?
C7 O5 B1 122.7(3) . . ?
C7 O5 Zr2 136.9(2) . . ?
B1 O5 Zr2 96.76(18) . . ?
C9 O6 Zr2 164.1(3) . . ?
B1 O7 C11 117.3(3) . . ?
O7 B1 O1 120.7(3) . . ?
O7 B1 O5 108.8(3) . . ?
O1 B1 O5 99.8(3) . . ?
O7 B1 O4 114.7(3) . . ?
O1 B1 O4 99.3(3) . . ?
O5 B1 O4 112.5(3) . . ?
O7 B1 Zr1 146.3(3) . . ?
O1 B1 Zr1 48.79(14) . . ?
O5 B1 Zr1 104.8(2) . . ?
O4 B1 Zr1 52.04(14) . . ?
O7 B1 Zr2 126.8(2) . . ?
O1 B1 Zr2 48.97(15) . . ?
O5 B1 Zr2 51.00(15) . . ?
O4 B1 Zr2 118.4(2) . . ?
Zr1 B1 Zr2 74.00(9) . . ?
O2 C1 C2 111.2(3) . . ?
O3 C3 C4 113.0(4) . . ?
C6' C5 O4 115.9(6) . . ?
C6' C5 C6 69.8(6) . . ?
O4 C5 C6 116.4(4) . . ?
O5 C7 C8 110.6(3) . . ?
O6 C9 C10 114.5(4) . . ?
O7 C11 C12 111.2(3) . . ?
C14 C13 C17 108.6(3) . . ?
C14 C13 C18 126.4(3) . . ?
C17 C13 C18 124.8(4) . . ?
C14 C13 Zr1 73.7(2) . . ?
C17 C13 Zr1 74.31(19) . . ?
C18 C13 Zr1 123.2(2) . . ?
C13 C14 C15 107.4(3) . . ?
C13 C14 C19 127.4(3) . . ?
C15 C14 C19 125.1(3) . . ?
C13 C14 Zr1 73.4(2) . . ?
C15 C14 Zr1 73.1(2) . . ?
C19 C14 Zr1 121.7(3) . . ?
C14 C15 C16 108.3(3) . . ?
C14 C15 C20 125.6(3) . . ?
C16 C15 C20 126.1(3) . . ?
C14 C15 Zr1 73.93(19) . . ?
C16 C15 Zr1 74.27(18) . . ?
C20 C15 Zr1 120.6(2) . . ?
C17 C16 C15 108.1(3) . . ?
C17 C16 C21 126.1(3) . . ?
C15 C16 C21 125.7(3) . . ?
C17 C16 Zr1 74.01(18) . . ?
C15 C16 Zr1 72.72(19) . . ?
C21 C16 Zr1 122.8(2) . . ?
C16 C17 C13 107.8(3) . . ?
C16 C17 C22 127.6(3) . . ?
C13 C17 C22 124.5(3) . . ?
C16 C17 Zr1 73.44(19) . . ?
C13 C17 Zr1 72.79(19) . . ?
C22 C17 Zr1 122.7(2) . . ?
C27 C23 C24 107.5(3) . . ?
C27 C23 C28 126.0(4) . . ?
C24 C23 C28 126.1(4) . . ?
C27 C23 Zr2 73.4(2) . . ?
C24 C23 Zr2 74.5(2) . . ?
C28 C23 Zr2 123.5(3) . . ?
C25 C24 C23 108.2(3) . . ?
C25 C24 C29 126.2(4) . . ?
C23 C24 C29 125.5(4) . . ?
C25 C24 Zr2 73.8(2) . . ?
C23 C24 Zr2 72.6(2) . . ?
C29 C24 Zr2 123.6(3) . . ?
C24 C25 C26 108.1(3) . . ?
C24 C25 C30 125.0(4) . . ?
C26 C25 C30 126.7(4) . . ?
C24 C25 Zr2 73.8(2) . . ?
C26 C25 Zr2 73.1(2) . . ?
C30 C25 Zr2 122.6(3) . . ?
C27 C26 C25 107.4(3) . . ?
C27 C26 C31 126.5(4) . . ?
C25 C26 C31 125.9(4) . . ?
C27 C26 Zr2 73.0(2) . . ?
C25 C26 Zr2 74.0(2) . . ?
C31 C26 Zr2 122.9(3) . . ?
C26 C27 C23 108.8(3) . . ?
C26 C27 C32 125.3(4) . . ?
C23 C27 C32 125.5(4) . . ?
C26 C27 Zr2 74.3(2) . . ?
C23 C27 Zr2 73.7(2) . . ?
C32 C27 Zr2 123.7(3) . . ?
C33 B2 C45 112.8(3) . . ?
C33 B2 C39 109.4(3) . . ?
C45 B2 C39 113.1(3) . . ?
C34 C33 C38 112.9(3) . . ?
C34 C33 B2 120.2(3) . . ?
C38 C33 B2 126.8(3) . . ?
F1 C34 C33 119.7(3) . . ?
F1 C34 C35 115.4(3) . . ?
C33 C34 C35 124.9(3) . . ?
F2 C35 C36 120.4(4) . . ?
F2 C35 C34 121.6(4) . . ?
C36 C35 C34 118.1(3) . . ?
F3 C36 C37 120.9(4) . . ?
F3 C36 C35 119.3(4) . . ?
C37 C36 C35 119.7(3) . . ?
F4 C37 C36 119.4(4) . . ?
F4 C37 C38 120.8(4) . . ?
C36 C37 C38 119.8(4) . . ?
F5 C38 C37 115.7(3) . . ?
F5 C38 C33 119.6(3) . . ?
C37 C38 C33 124.7(3) . . ?
C44 C39 C40 113.2(3) . . ?
C44 C39 B2 121.3(3) . . ?
C40 C39 B2 125.5(3) . . ?
F6 C40 C41 115.5(4) . . ?
F6 C40 C39 120.0(3) . . ?
C41 C40 C39 124.6(4) . . ?
F7 C41 C42 120.5(4) . . ?
F7 C41 C40 120.7(4) . . ?
C42 C41 C40 118.8(4) . . ?
F8 C42 C41 120.5(4) . . ?
F8 C42 C43 120.3(4) . . ?
C41 C42 C43 119.2(3) . . ?
F9 C43 C42 119.5(4) . . ?
F9 C43 C44 120.9(4) . . ?
C42 C43 C44 119.6(4) . . ?
F10 C44 C39 120.3(3) . . ?
F10 C44 C43 115.1(3) . . ?
C39 C44 C43 124.6(4) . . ?
C46 C45 C50 113.1(3) . . ?
C46 C45 B2 127.2(3) . . ?
C50 C45 B2 119.6(3) . . ?
F11 C46 C47 115.9(3) . . ?
F11 C46 C45 119.4(3) . . ?
C47 C46 C45 124.7(4) . . ?
F12 C47 C48 120.3(4) . . ?
F12 C47 C46 120.3(4) . . ?
C48 C47 C46 119.4(4) . . ?
F13 C48 C47 120.9(4) . . ?
F13 C48 C49 119.5(4) . . ?
C47 C48 C49 119.6(3) . . ?
F14 C49 C48 120.1(3) . . ?
F14 C49 C50 121.0(4) . . ?
C48 C49 C50 118.9(3) . . ?
F15 C50 C45 120.2(3) . . ?
F15 C50 C49 115.5(3) . . ?
C45 C50 C49 124.3(3) . . ?

loop_
_geom_bond_atom_site_label_1
_geom_bond_atom_site_label_2
_geom_bond_distance
_geom_bond_site_symmetry_2
_geom_bond_publ_flag
Zr1 O3 1.906(2) . ?
Zr1 O1 2.120(2) . ?
Zr1 O2 2.149(2) . ?
Zr1 O4 2.194(2) . ?
Zr1 C15 2.493(3) . ?
Zr1 C13 2.501(3) . ?
Zr1 C14 2.505(3) . ?
Zr1 C16 2.513(3) . ?
Zr1 C17 2.521(3) . ?
Zr1 B1 2.773(4) . ?
Zr1 Zr2 3.3608(4) . ?
Zr2 O6 1.908(2) . ?
Zr2 O1 2.156(2) . ?
Zr2 O2 2.161(2) . ?
Zr2 O5 2.200(2) . ?
Zr2 C27 2.494(3) . ?
Zr2 C23 2.498(4) . ?
Zr2 C26 2.512(4) . ?
Zr2 C24 2.523(4) . ?
Zr2 C25 2.523(3) . ?
Zr2 B1 2.811(4) . ?
O1 B1 1.454(4) . ?
O2 C1 1.449(4) . ?
O3 C3 1.407(5) . ?
O4 C5 1.433(4) . ?
O4 B1 1.521(4) . ?
O5 C7 1.450(4) . ?
O5 B1 1.510(5) . ?
O6 C9 1.417(4) . ?
O7 B1 1.407(4) . ?
O7 C11 1.431(4) . ?
C1 C2 1.498(6) . ?
C3 C4 1.478(6) . ?
C5 C6' 1.427(8) . ?
C5 C6 1.457(6) . ?
C7 C8 1.483(5) . ?
C9 C10 1.434(6) . ?
C11 C12 1.490(5) . ?
C13 C14 1.416(5) . ?
C13 C17 1.422(5) . ?
C13 C18 1.502(5) . ?
C14 C15 1.420(5) . ?
C14 C19 1.503(5) . ?
C15 C16 1.423(5) . ?
C15 C20 1.501(5) . ?
C16 C17 1.411(5) . ?
C16 C21 1.502(5) . ?
C17 C22 1.515(5) . ?
C23 C27 1.412(5) . ?
C23 C24 1.423(5) . ?
C23 C28 1.498(5) . ?
C24 C25 1.407(6) . ?
C24 C29 1.502(5) . ?
C25 C26 1.427(6) . ?
C25 C30 1.506(6) . ?
C26 C27 1.410(5) . ?
C26 C31 1.495(6) . ?
C27 C32 1.509(5) . ?
B2 C33 1.646(5) . ?
B2 C45 1.646(5) . ?
B2 C39 1.653(5) . ?
C33 C34 1.378(5) . ?
C33 C38 1.387(5) . ?
C34 F1 1.358(4) . ?
C34 C35 1.387(5) . ?
C35 F2 1.342(4) . ?
C35 C36 1.375(6) . ?
C36 F3 1.354(4) . ?
C36 C37 1.358(6) . ?
C37 F4 1.348(4) . ?
C37 C38 1.360(5) . ?
C38 F5 1.354(4) . ?
C39 C44 1.371(5) . ?
C39 C40 1.391(5) . ?
C40 F6 1.361(4) . ?
C40 C41 1.385(6) . ?
C41 F7 1.341(5) . ?
C41 C42 1.366(6) . ?
C42 F8 1.343(4) . ?
C42 C43 1.375(6) . ?
C43 F9 1.346(5) . ?
C43 C44 1.376(5) . ?
C44 F10 1.355(4) . ?
C45 C46 1.385(5) . ?
C45 C50 1.385(5) . ?
C46 F11 1.356(4) . ?
C46 C47 1.380(5) . ?
C47 F12 1.344(5) . ?
C47 C48 1.357(6) . ?
C48 F13 1.349(4) . ?
C48 C49 1.374(6) . ?
C49 F14 1.339(4) . ?
C49 C50 1.388(5) . ?
C50 F15 1.343(4) . ?
